data_4061066
loop_
_publ_author_name
'Guo, Rongwei'
'Lough, Alan J.'
'Morris, Robert H.'
'Song, Datong'

_publ_section_title
;
 Asymmetric Hydrogenation of Ketones Catalyzed by Ruthenium Hydride Complexes
 of a Beta-aminophosphine Ligand Derived from Norephedrine
;
_journal_coden_ASTM ORGND7
_journal_issue 23
_journal_name_full Organometallics
_journal_page_first 5524
_journal_page_last 5529
_journal_paper_doi 10.1021/om049460h
_journal_volume 23
_journal_year 2004
_chemical_absolute_configuration rmad
_chemical_formula_sum 'C73.5 H67 Cl N P3 Ru'
_chemical_formula_weight 1193.71
_space_group_IT_number 19
_symmetry_cell_setting orthorhombic
_symmetry_space_group_name_Hall 'P 2ac 2ab'
_symmetry_space_group_name_H-M 'P 21 21 21'
_cell_angle_alpha 90.00
_cell_angle_beta 90.00
_cell_angle_gamma 90.00
_cell_formula_units_Z 4
_cell_length_a 15.1090(2)
_cell_length_b 18.86700(10)
_cell_length_c 21.7860(2)
_cell_measurement_temperature 150(1)
_cell_volume 6210.35(11)
_diffrn_ambient_temperature 150(1)
_exptl_crystal_density_diffrn 1.277
_cod_depositor_comments
;
The following automatic conversions were performed:
'_symmetry_cell_setting' value 'Orthorhombic' changed to 'orthorhombic'
according to '/home/saulius/struct/CIF-dictionaries/cif_core.dic'
dictionary named 'cif_core.dic' version 2.4.1 from 2010-06-29.

Automatic conversion script
Id: cif_fix_enum 1527 2010-12-29 10:47:43Z saulius 
;
_cod_original_formula_sum 'C73.50 H67 Cl N P3 Ru'
_cod_database_code 4061066

loop_
_symmetry_equiv_pos_as_xyz
'x, y, z'
'-x+1/2, -y, z+1/2'
'x+1/2, -y+1/2, -z'
'-x, y+1/2, -z+1/2'

loop_
_atom_site_label
_atom_site_type_symbol
_atom_site_fract_x
_atom_site_fract_y
_atom_site_fract_z
_atom_site_U_iso_or_equiv
_atom_site_adp_type
_atom_site_occupancy
_atom_site_symmetry_multiplicity
_atom_site_calc_flag
_atom_site_refinement_flags
_atom_site_disorder_assembly
_atom_site_disorder_group
Ru1 Ru 0.799528(16) 0.011301(12) 0.037507(11) 0.01850(7) Uani 1 1 d . . .
H1RU H 0.844(2) -0.0009(18) -0.0247(16) 0.026(9) Uiso 1 1 d . . .
Cl1 Cl 0.72563(5) 0.04870(4) 0.13830(4) 0.02650(18) Uani 1 1 d . . .
P1 P 0.93858(5) -0.02039(4) 0.07263(4) 0.02000(17) Uani 1 1 d . . .
P2 P 0.74107(5) -0.09931(4) 0.02898(4) 0.01916(16) Uani 1 1 d . . .
P3 P 0.69941(5) 0.05410(4) -0.03381(4) 0.01837(15) Uani 1 1 d . . .
N1 N 0.85416(19) 0.11745(14) 0.05044(13) 0.0250(6) Uani 1 1 d . . .
H1B H 0.8696 0.1351 0.0126 0.030 Uiso 1 1 calc R . .
H1C H 0.8101 0.1461 0.0658 0.030 Uiso 1 1 calc R . .
C1 C 1.0003(2) 0.06768(17) 0.07209(15) 0.0228(7) Uani 1 1 d . . .
H1A H 1.0170 0.0779 0.0286 0.027 Uiso 1 1 calc R . .
C2 C 0.9321(2) 0.12339(16) 0.09138(15) 0.0242(7) Uani 1 1 d . . .
H2A H 0.9128 0.1129 0.1343 0.029 Uiso 1 1 calc R . .
C3 C 0.9687(3) 0.19924(18) 0.08933(18) 0.0335(8) Uani 1 1 d . . .
H3A H 0.9223 0.2326 0.1019 0.050 Uiso 1 1 calc R . .
H3B H 0.9878 0.2104 0.0474 0.050 Uiso 1 1 calc R . .
H3C H 1.0192 0.2032 0.1173 0.050 Uiso 1 1 calc R . .
C4 C 1.0847(2) 0.06792(17) 0.10954(16) 0.0251(7) Uani 1 1 d . . .
C5 C 1.0850(3) 0.08565(18) 0.17142(17) 0.0315(8) Uani 1 1 d . . .
H5A H 1.0313 0.1000 0.1903 0.038 Uiso 1 1 calc R . .
C6 C 1.1617(3) 0.08290(19) 0.20630(19) 0.0376(9) Uani 1 1 d . . .
H6A H 1.1600 0.0951 0.2486 0.045 Uiso 1 1 calc R . .
C7 C 1.2410(3) 0.0623(2) 0.1795(2) 0.0438(10) Uani 1 1 d . . .
H7A H 1.2936 0.0599 0.2032 0.053 Uiso 1 1 calc R . .
C8 C 1.2422(3) 0.0450(2) 0.1175(2) 0.0403(9) Uani 1 1 d . . .
H8A H 1.2961 0.0313 0.0984 0.048 Uiso 1 1 calc R . .
C9 C 1.1649(2) 0.04789(18) 0.08347(18) 0.0320(8) Uani 1 1 d . . .
H9A H 1.1667 0.0359 0.0411 0.038 Uiso 1 1 calc R . .
C10 C 0.6265(2) -0.06655(17) -0.09079(14) 0.0206(6) Uani 1 1 d . . .
C11 C 0.6829(2) -0.00863(16) -0.09785(13) 0.0207(6) Uani 1 1 d . . .
C12 C 0.7321(2) -0.00070(18) -0.15271(14) 0.0251(7) Uani 1 1 d . . .
H12A H 0.7709 0.0386 -0.1572 0.030 Uiso 1 1 calc R . .
C13 C 0.7244(2) -0.04913(17) -0.19981(15) 0.0269(7) Uani 1 1 d . . .
H13A H 0.7593 -0.0435 -0.2358 0.032 Uiso 1 1 calc R . .
C14 C 0.6654(2) -0.10693(17) -0.19524(14) 0.0243(7) Uani 1 1 d . . .
C15 C 0.6551(3) -0.15547(19) -0.24447(16) 0.0321(8) Uani 1 1 d . . .
H15A H 0.6892 -0.1497 -0.2807 0.038 Uiso 1 1 calc R . .
C16 C 0.5968(3) -0.21005(19) -0.24023(17) 0.0339(8) Uani 1 1 d . . .
H16A H 0.5890 -0.2415 -0.2739 0.041 Uiso 1 1 calc R . .
C17 C 0.5477(3) -0.22005(18) -0.18585(17) 0.0315(8) Uani 1 1 d . . .
H17A H 0.5071 -0.2583 -0.1831 0.038 Uiso 1 1 calc R . .
C18 C 0.5579(2) -0.17533(17) -0.13694(16) 0.0261(7) Uani 1 1 d . . .
H18A H 0.5255 -0.1838 -0.1003 0.031 Uiso 1 1 calc R . .
C19 C 0.6164(2) -0.11637(17) -0.14015(15) 0.0230(7) Uani 1 1 d . . .
C20 C 0.5763(2) -0.07905(15) -0.03243(16) 0.0216(6) Uani 1 1 d . . .
C21 C 0.6179(2) -0.09843(16) 0.02235(14) 0.0219(7) Uani 1 1 d . . .
C22 C 0.5650(2) -0.11289(18) 0.07472(16) 0.0289(7) Uani 1 1 d . . .
H22A H 0.5930 -0.1257 0.1121 0.035 Uiso 1 1 calc R . .
C23 C 0.4750(2) -0.10884(19) 0.07262(19) 0.0338(8) Uani 1 1 d . . .
H23A H 0.4416 -0.1195 0.1084 0.041 Uiso 1 1 calc R . .
C24 C 0.4303(2) -0.08917(18) 0.01852(17) 0.0294(8) Uani 1 1 d . . .
C25 C 0.3366(3) -0.0857(2) 0.0149(2) 0.0411(10) Uani 1 1 d . . .
H25A H 0.3023 -0.0974 0.0500 0.049 Uiso 1 1 calc R . .
C26 C 0.2950(2) -0.06610(19) -0.0373(2) 0.0440(10) Uani 1 1 d . . .
H26A H 0.2322 -0.0640 -0.0386 0.053 Uiso 1 1 calc R . .
C27 C 0.3450(3) -0.0488(2) -0.0902(2) 0.0403(10) Uani 1 1 d . . .
H27A H 0.3156 -0.0345 -0.1267 0.048 Uiso 1 1 calc R . .
C28 C 0.4359(2) -0.05255(18) -0.08905(17) 0.0302(8) Uani 1 1 d . . .
H28A H 0.4688 -0.0411 -0.1249 0.036 Uiso 1 1 calc R . .
C29 C 0.4810(2) -0.07343(15) -0.03490(18) 0.0254(6) Uani 1 1 d . . .
C31 C 0.9755(2) -0.05456(16) 0.14718(15) 0.0236(7) Uani 1 1 d . . .
C32 C 1.0587(2) -0.08590(17) 0.15444(16) 0.0250(7) Uani 1 1 d . . .
H32A H 1.0937 -0.0964 0.1194 0.030 Uiso 1 1 calc R . .
C33 C 1.0905(2) -0.10171(19) 0.21259(16) 0.0303(8) Uani 1 1 d . . .
H33A H 1.1470 -0.1233 0.2173 0.036 Uiso 1 1 calc R . .
C34 C 1.0394(3) -0.0858(2) 0.26436(18) 0.0414(10) Uani 1 1 d . . .
H34A H 1.0611 -0.0965 0.3042 0.050 Uiso 1 1 calc R . .
C35 C 0.9581(3) -0.0550(2) 0.25755(18) 0.0417(10) Uani 1 1 d . . .
H35A H 0.9237 -0.0438 0.2927 0.050 Uiso 1 1 calc R . .
C36 C 0.9251(3) -0.0398(2) 0.19857(16) 0.0310(8) Uani 1 1 d . . .
H36A H 0.8680 -0.0193 0.1941 0.037 Uiso 1 1 calc R . .
C41 C 0.9980(2) -0.07825(18) 0.01930(16) 0.0267(7) Uani 1 1 d . . .
C42 C 0.9948(2) -0.15193(18) 0.02911(18) 0.0328(8) Uani 1 1 d . . .
H42A H 0.9699 -0.1700 0.0660 0.039 Uiso 1 1 calc R . .
C43 C 1.0278(3) -0.1987(2) -0.01503(19) 0.0411(10) Uani 1 1 d . . .
H43A H 1.0245 -0.2483 -0.0082 0.049 Uiso 1 1 calc R . .
C44 C 1.0644(3) -0.1736(2) -0.0676(2) 0.0459(11) Uani 1 1 d . . .
H44A H 1.0881 -0.2058 -0.0968 0.055 Uiso 1 1 calc R . .
C45 C 1.0676(3) -0.1004(3) -0.07904(18) 0.0414(10) Uani 1 1 d . . .
H45A H 1.0930 -0.0831 -0.1160 0.050 Uiso 1 1 calc R . .
C46 C 1.0335(2) -0.0538(2) -0.03608(17) 0.0321(7) Uani 1 1 d . . .
H46A H 1.0343 -0.0043 -0.0443 0.039 Uiso 1 1 calc R . .
C51 C 0.7609(2) -0.15812(17) 0.09596(15) 0.0239(7) Uani 1 1 d . . .
C52 C 0.7452(3) -0.13116(19) 0.15419(16) 0.0325(8) Uani 1 1 d . . .
H52A H 0.7244 -0.0839 0.1583 0.039 Uiso 1 1 calc R . .
C53 C 0.7591(3) -0.1713(2) 0.20635(18) 0.0412(10) Uani 1 1 d . . .
H53A H 0.7454 -0.1522 0.2456 0.049 Uiso 1 1 calc R . .
C54 C 0.7933(3) -0.2398(2) 0.20134(19) 0.0436(10) Uani 1 1 d . . .
H54A H 0.8042 -0.2674 0.2370 0.052 Uiso 1 1 calc R . .
C55 C 0.8108(3) -0.2664(2) 0.14421(19) 0.0423(10) Uani 1 1 d . . .
H55A H 0.8340 -0.3130 0.1403 0.051 Uiso 1 1 calc R . .
C56 C 0.7952(3) -0.22641(17) 0.09184(16) 0.0312(7) Uani 1 1 d . . .
H56A H 0.8082 -0.2459 0.0526 0.037 Uiso 1 1 calc R . .
C61 C 0.7689(2) -0.15829(15) -0.03594(16) 0.0220(6) Uani 1 1 d . . .
C62 C 0.8334(2) -0.14089(18) -0.07799(15) 0.0253(7) Uani 1 1 d . . .
H62A H 0.8656 -0.0980 -0.0733 0.030 Uiso 1 1 calc R . .
C63 C 0.8520(3) -0.1855(2) -0.12734(17) 0.0367(9) Uani 1 1 d . . .
H63A H 0.8971 -0.1733 -0.1558 0.044 Uiso 1 1 calc R . .
C64 C 0.8043(3) -0.2478(2) -0.13481(17) 0.0394(9) Uani 1 1 d . . .
H64A H 0.8166 -0.2782 -0.1685 0.047 Uiso 1 1 calc R . .
C65 C 0.7397(3) -0.26552(19) -0.09372(18) 0.0370(9) Uani 1 1 d . . .
H65A H 0.7070 -0.3081 -0.0992 0.044 Uiso 1 1 calc R . .
C66 C 0.7214(2) -0.22161(17) -0.04390(17) 0.0289(7) Uani 1 1 d . . .
H66A H 0.6768 -0.2345 -0.0153 0.035 Uiso 1 1 calc R . .
C71 C 0.7443(2) 0.13420(16) -0.07250(15) 0.0237(7) Uani 1 1 d . . .
C72 C 0.8331(2) 0.13418(18) -0.09285(16) 0.0274(7) Uani 1 1 d . . .
H72A H 0.8678 0.0925 -0.0884 0.033 Uiso 1 1 calc R . .
C73 C 0.8701(3) 0.1933(2) -0.11891(18) 0.0353(8) Uani 1 1 d . . .
H73A H 0.9299 0.1921 -0.1324 0.042 Uiso 1 1 calc R . .
C74 C 0.8207(3) 0.2551(2) -0.12569(18) 0.0373(9) Uani 1 1 d . . .
H74A H 0.8464 0.2959 -0.1441 0.045 Uiso 1 1 calc R . .
C75 C 0.7351(3) 0.25661(19) -0.10562(19) 0.0382(9) Uani 1 1 d . . .
H75A H 0.7010 0.2986 -0.1101 0.046 Uiso 1 1 calc R . .
C76 C 0.6971(3) 0.19659(17) -0.07850(16) 0.0294(7) Uani 1 1 d . . .
H76A H 0.6379 0.1988 -0.0640 0.035 Uiso 1 1 calc R . .
C81 C 0.5849(2) 0.08154(16) -0.01868(15) 0.0219(7) Uani 1 1 d . . .
C82 C 0.5531(2) 0.08266(18) 0.04190(16) 0.0280(7) Uani 1 1 d . . .
H82A H 0.5911 0.0704 0.0750 0.034 Uiso 1 1 calc R . .
C83 C 0.4658(3) 0.1018(2) 0.05334(17) 0.0369(9) Uani 1 1 d . . .
H83A H 0.4444 0.1015 0.0944 0.044 Uiso 1 1 calc R . .
C84 C 0.4092(3) 0.1214(2) 0.00624(19) 0.0359(9) Uani 1 1 d . . .
H84A H 0.3501 0.1356 0.0149 0.043 Uiso 1 1 calc R . .
C85 C 0.4402(2) 0.12009(17) -0.05435(16) 0.0275(7) Uani 1 1 d . . .
H85A H 0.4019 0.1328 -0.0871 0.033 Uiso 1 1 calc R . .
C86 C 0.5274(2) 0.10007(17) -0.06653(16) 0.0253(7) Uani 1 1 d . . .
H86A H 0.5480 0.0990 -0.1077 0.030 Uiso 1 1 calc R . .
C1S C 0.8381(4) -0.3287(3) -0.4418(3) 0.0679(15) Uani 1 1 d . . .
H1SA H 0.8550 -0.3381 -0.4830 0.082 Uiso 1 1 calc R . .
C2S C 0.8050(4) -0.3820(3) -0.4066(2) 0.0648(14) Uani 1 1 d . . .
H2SA H 0.7995 -0.4284 -0.4230 0.078 Uiso 1 1 calc R . .
C3S C 0.7795(4) -0.3684(3) -0.3471(3) 0.0676(15) Uani 1 1 d . . .
H3SA H 0.7586 -0.4059 -0.3217 0.081 Uiso 1 1 calc R . .
C4S C 0.7844(4) -0.3009(3) -0.3246(3) 0.0711(16) Uani 1 1 d . . .
H4SA H 0.7636 -0.2906 -0.2844 0.085 Uiso 1 1 calc R . .
C5S C 0.8194(4) -0.2481(3) -0.3601(3) 0.0713(17) Uani 1 1 d . . .
H5SA H 0.8244 -0.2015 -0.3440 0.086 Uiso 1 1 calc R . .
C6S C 0.8472(5) -0.2619(3) -0.4188(3) 0.0714(16) Uani 1 1 d . . .
H6SA H 0.8726 -0.2254 -0.4432 0.086 Uiso 1 1 calc R . .
C7S C 1.4942(9) -0.0670(8) 0.2659(6) 0.148(5) Uani 0.50 1 d PD . .
H7SA H 1.5315 -0.1063 0.2520 0.222 Uiso 0.50 1 calc PR . .
H7SB H 1.4318 -0.0792 0.2597 0.222 Uiso 0.50 1 calc PR . .
H7SC H 1.5049 -0.0583 0.3097 0.222 Uiso 0.50 1 calc PR . .
C8S C 1.5168(8) 0.0000(7) 0.2292(5) 0.148(5) Uani 0.50 1 d PD . .
H8SA H 1.5061 -0.0092 0.1850 0.177 Uiso 0.50 1 calc PR . .
H8SB H 1.5805 0.0109 0.2343 0.177 Uiso 0.50 1 calc PR . .
C9S C 1.4620(7) 0.0645(7) 0.2493(6) 0.148(5) Uani 0.50 1 d PD . .
H9SA H 1.4499 0.0621 0.2939 0.177 Uiso 0.50 1 calc PR . .
H9SB H 1.4047 0.0653 0.2272 0.177 Uiso 0.50 1 calc PR . .
C10S C 1.5156(8) 0.1315(7) 0.2341(6) 0.148(5) Uani 0.50 1 d PD . .
H10A H 1.5735 0.1293 0.2553 0.177 Uiso 0.50 1 calc PR . .
H10B H 1.5267 0.1334 0.1894 0.177 Uiso 0.50 1 calc PR . .
C11S C 1.4662(10) 0.1987(8) 0.2542(6) 0.148(5) Uani 0.50 1 d PD . .
H11A H 1.5030 0.2404 0.2458 0.222 Uiso 0.50 1 calc PR . .
H11B H 1.4536 0.1962 0.2983 0.222 Uiso 0.50 1 calc PR . .
H11C H 1.4105 0.2026 0.2314 0.222 Uiso 0.50 1 calc PR . .

loop_
_atom_site_aniso_label
_atom_site_aniso_U_11
_atom_site_aniso_U_22
_atom_site_aniso_U_33
_atom_site_aniso_U_23
_atom_site_aniso_U_13
_atom_site_aniso_U_12
Ru1 0.01883(12) 0.01621(11) 0.02046(11) 0.00049(9) -0.00086(10) 0.00018(9)
Cl1 0.0295(4) 0.0270(4) 0.0230(4) -0.0023(3) -0.0016(3) 0.0056(3)
P1 0.0193(4) 0.0180(4) 0.0227(4) -0.0008(3) -0.0015(3) 0.0006(3)
P2 0.0201(4) 0.0164(3) 0.0209(4) 0.0012(3) 0.0008(3) 0.0002(3)
P3 0.0172(4) 0.0169(3) 0.0210(3) 0.0010(3) 0.0001(4) 0.0004(3)
N1 0.0256(15) 0.0176(12) 0.0318(15) 0.0006(11) -0.0035(11) 0.0010(11)
C1 0.0227(17) 0.0225(15) 0.0231(15) 0.0001(13) -0.0006(13) -0.0030(13)
C2 0.0253(18) 0.0194(15) 0.0280(16) -0.0001(13) -0.0042(13) -0.0012(13)
C3 0.036(2) 0.0198(16) 0.045(2) 0.0026(15) -0.0048(17) -0.0064(15)
C4 0.0236(17) 0.0190(15) 0.0326(17) 0.0031(13) -0.0008(14) -0.0033(12)
C5 0.033(2) 0.0268(18) 0.0350(19) -0.0002(15) -0.0072(16) -0.0046(14)
C6 0.042(2) 0.0289(18) 0.042(2) -0.0009(16) -0.0168(18) -0.0030(16)
C7 0.036(2) 0.033(2) 0.062(3) 0.009(2) -0.025(2) -0.0076(17)
C8 0.0246(19) 0.0324(19) 0.064(3) 0.0044(19) -0.0009(18) -0.0024(15)
C9 0.0279(19) 0.0273(17) 0.041(2) 0.0025(15) 0.0002(15) -0.0041(14)
C10 0.0184(16) 0.0202(15) 0.0232(15) 0.0018(12) -0.0008(12) 0.0033(12)
C11 0.0206(15) 0.0202(13) 0.0212(13) 0.0003(12) -0.0019(11) 0.0033(12)
C12 0.0234(15) 0.0261(17) 0.0259(14) 0.0013(13) 0.0011(12) 0.0014(13)
C13 0.0276(18) 0.0299(17) 0.0233(15) 0.0026(14) 0.0030(13) 0.0032(14)
C14 0.0284(17) 0.0235(15) 0.0209(15) 0.0014(13) -0.0023(13) 0.0052(13)
C15 0.041(2) 0.0306(18) 0.0250(17) -0.0013(14) -0.0028(15) 0.0060(16)
C16 0.045(2) 0.0263(17) 0.0302(18) -0.0092(15) -0.0074(16) 0.0018(16)
C17 0.040(2) 0.0215(16) 0.0335(18) -0.0041(14) -0.0064(16) 0.0008(15)
C18 0.0287(18) 0.0223(16) 0.0274(17) -0.0036(13) -0.0055(14) 0.0019(13)
C19 0.0219(17) 0.0226(15) 0.0246(16) 0.0016(13) -0.0042(13) 0.0031(13)
C20 0.0188(15) 0.0156(13) 0.0304(16) -0.0052(13) 0.0046(14) -0.0017(11)
C21 0.0269(17) 0.0171(14) 0.0216(15) -0.0010(12) 0.0038(12) -0.0018(12)
C22 0.0286(19) 0.0282(17) 0.0298(17) 0.0038(14) 0.0055(15) -0.0035(14)
C23 0.0256(19) 0.0320(18) 0.044(2) 0.0028(17) 0.0143(16) -0.0030(15)
C24 0.0193(17) 0.0230(16) 0.046(2) -0.0010(15) 0.0075(15) -0.0048(13)
C25 0.0269(19) 0.0328(19) 0.064(3) -0.0017(18) 0.0129(19) -0.0035(16)
C26 0.0175(17) 0.0311(17) 0.083(3) -0.010(2) -0.001(2) -0.0009(14)
C27 0.029(2) 0.0299(19) 0.062(3) -0.0104(19) -0.0118(19) 0.0025(16)
C28 0.0252(18) 0.0234(16) 0.042(2) -0.0058(15) -0.0041(15) 0.0014(14)
C29 0.0190(15) 0.0172(13) 0.0400(18) -0.0051(15) -0.0009(15) 0.0001(11)
C31 0.0265(17) 0.0194(15) 0.0249(15) 0.0003(13) -0.0010(13) -0.0016(13)
C32 0.0263(18) 0.0224(16) 0.0263(16) 0.0009(13) -0.0018(14) 0.0013(13)
C33 0.0262(19) 0.0304(17) 0.0343(18) 0.0025(15) -0.0048(14) 0.0058(14)
C34 0.037(2) 0.057(3) 0.0301(18) 0.0091(18) -0.0039(17) 0.0151(19)
C35 0.033(2) 0.061(3) 0.0308(19) 0.0080(19) 0.0036(16) 0.0108(19)
C36 0.0278(19) 0.0386(19) 0.0265(17) 0.0035(15) -0.0006(14) 0.0042(15)
C41 0.0208(17) 0.0289(17) 0.0304(18) -0.0061(14) -0.0061(13) 0.0048(13)
C42 0.0303(19) 0.0302(17) 0.038(2) -0.0070(16) -0.0122(16) 0.0068(14)
C43 0.037(2) 0.037(2) 0.049(2) -0.0151(18) -0.0144(19) 0.0165(17)
C44 0.034(2) 0.056(3) 0.048(2) -0.029(2) -0.010(2) 0.018(2)
C45 0.025(2) 0.066(3) 0.0332(19) -0.016(2) 0.0010(16) -0.0024(19)
C46 0.0248(17) 0.0405(19) 0.0311(17) -0.0077(18) 0.0008(16) -0.0029(14)
C51 0.0228(17) 0.0223(15) 0.0265(16) 0.0039(13) -0.0012(13) -0.0018(13)
C52 0.047(2) 0.0265(17) 0.0243(16) 0.0034(14) -0.0031(16) 0.0018(16)
C53 0.058(3) 0.036(2) 0.0294(18) 0.0065(16) 0.0017(18) 0.0001(19)
C54 0.057(3) 0.0346(19) 0.039(2) 0.0138(17) -0.005(2) 0.001(2)
C55 0.052(3) 0.0280(18) 0.047(2) 0.0090(16) -0.003(2) 0.0099(18)
C56 0.034(2) 0.0252(16) 0.0347(18) 0.0033(14) -0.0024(16) 0.0047(16)
C61 0.0187(14) 0.0195(14) 0.0278(15) 0.0014(14) -0.0027(14) 0.0048(11)
C62 0.0235(17) 0.0293(16) 0.0231(16) -0.0013(13) -0.0016(13) 0.0035(13)
C63 0.032(2) 0.051(2) 0.0268(18) -0.0057(17) -0.0016(16) 0.0114(18)
C64 0.043(2) 0.042(2) 0.0325(18) -0.0185(16) -0.0124(19) 0.0162(19)
C65 0.043(2) 0.0257(17) 0.043(2) -0.0086(16) -0.0177(18) 0.0074(16)
C66 0.0290(18) 0.0223(15) 0.0355(18) -0.0003(14) -0.0067(15) 0.0004(13)
C71 0.0245(17) 0.0204(15) 0.0262(16) -0.0012(13) -0.0025(14) -0.0023(13)
C72 0.0254(18) 0.0273(17) 0.0295(18) 0.0016(14) 0.0026(14) -0.0016(14)
C73 0.034(2) 0.039(2) 0.0337(19) 0.0013(16) 0.0068(16) -0.0071(16)
C74 0.045(3) 0.0283(18) 0.039(2) 0.0070(16) 0.0054(17) -0.0091(16)
C75 0.048(2) 0.0215(17) 0.045(2) 0.0083(16) 0.0014(19) -0.0001(16)
C76 0.0319(19) 0.0234(15) 0.0329(17) 0.0010(13) 0.0042(16) -0.0011(15)
C81 0.0204(16) 0.0164(14) 0.0290(17) -0.0010(12) 0.0006(13) -0.0004(12)
C82 0.0240(17) 0.0331(17) 0.0269(16) 0.0001(15) -0.0006(15) 0.0014(13)
C83 0.0256(19) 0.053(2) 0.0326(19) -0.0063(17) 0.0043(15) 0.0046(17)
C84 0.0217(19) 0.040(2) 0.046(2) -0.0024(18) 0.0015(16) 0.0056(15)
C85 0.0217(17) 0.0239(16) 0.0368(18) -0.0029(14) -0.0045(14) 0.0054(13)
C86 0.0238(17) 0.0218(15) 0.0304(17) -0.0022(14) 0.0005(14) 0.0012(13)
C1S 0.085(4) 0.064(3) 0.055(3) -0.018(3) 0.012(3) -0.012(3)
C2S 0.068(3) 0.053(3) 0.074(3) -0.023(3) 0.017(3) -0.016(3)
C3S 0.069(4) 0.069(3) 0.065(3) -0.003(3) 0.016(3) -0.020(3)
C4S 0.086(5) 0.076(4) 0.051(3) -0.012(3) 0.013(3) 0.014(3)
C5S 0.092(5) 0.045(3) 0.077(4) -0.018(3) -0.015(3) 0.017(3)
C6S 0.101(5) 0.048(3) 0.065(3) 0.004(3) -0.009(3) -0.003(3)
C7S 0.060(4) 0.339(14) 0.044(3) 0.034(6) -0.010(3) -0.013(6)
C8S 0.060(4) 0.339(14) 0.044(3) 0.034(6) -0.010(3) -0.013(6)
C9S 0.060(4) 0.339(14) 0.044(3) 0.034(6) -0.010(3) -0.013(6)
C10S 0.060(4) 0.339(14) 0.044(3) 0.034(6) -0.010(3) -0.013(6)
C11S 0.060(4) 0.339(14) 0.044(3) 0.034(6) -0.010(3) -0.013(6)

loop_
_geom_bond_atom_site_label_1
_geom_bond_atom_site_label_2
_geom_bond_distance
_geom_bond_site_symmetry_2
_geom_bond_publ_flag
Ru1 H1RU 1.53(3) . ?
Ru1 N1 2.184(3) . ?
Ru1 P2 2.2738(8) . ?
Ru1 P3 2.3139(8) . ?
Ru1 P1 2.3146(8) . ?
Ru1 Cl1 2.5626(8) . ?
P1 C41 1.830(3) . ?
P1 C31 1.834(3) . ?
P1 C1 1.906(3) . ?
P2 C61 1.848(3) . ?
P2 C51 1.857(3) . ?
P2 C21 1.866(3) . ?
P3 C81 1.836(3) . ?
P3 C11 1.846(3) . ?
P3 C71 1.859(3) . ?
N1 C2 1.482(4) . ?
C1 C4 1.513(5) . ?
C1 C2 1.531(5) . ?
C2 C3 1.535(4) . ?
C4 C5 1.389(5) . ?
C4 C9 1.391(5) . ?
C5 C6 1.386(5) . ?
C6 C7 1.389(6) . ?
C7 C8 1.389(7) . ?
C8 C9 1.384(6) . ?
C10 C11 1.394(4) . ?
C10 C19 1.437(4) . ?
C10 C20 1.500(5) . ?
C11 C12 1.415(4) . ?
C12 C13 1.379(5) . ?
C13 C14 1.412(5) . ?
C14 C15 1.419(5) . ?
C14 C19 1.422(5) . ?
C15 C16 1.358(6) . ?
C16 C17 1.410(5) . ?
C17 C18 1.368(5) . ?
C18 C19 1.422(5) . ?
C20 C21 1.398(5) . ?
C20 C29 1.445(4) . ?
C21 C22 1.420(5) . ?
C22 C23 1.363(5) . ?
C23 C24 1.408(6) . ?
C24 C25 1.420(5) . ?
C24 C29 1.424(5) . ?
C25 C26 1.351(6) . ?
C26 C27 1.417(6) . ?
C27 C28 1.375(5) . ?
C28 C29 1.418(5) . ?
C31 C36 1.382(5) . ?
C31 C32 1.399(5) . ?
C32 C33 1.388(5) . ?
C33 C34 1.400(6) . ?
C34 C35 1.367(6) . ?
C35 C36 1.408(5) . ?
C41 C46 1.399(5) . ?
C41 C42 1.407(5) . ?
C42 C43 1.397(5) . ?
C43 C44 1.357(6) . ?
C44 C45 1.404(7) . ?
C45 C46 1.384(5) . ?
C51 C52 1.387(5) . ?
C51 C56 1.392(5) . ?
C52 C53 1.381(5) . ?
C53 C54 1.397(6) . ?
C54 C55 1.368(6) . ?
C55 C56 1.388(5) . ?
C61 C62 1.377(5) . ?
C61 C66 1.404(4) . ?
C62 C63 1.394(5) . ?
C63 C64 1.389(6) . ?
C64 C65 1.366(6) . ?
C65 C66 1.393(5) . ?
C71 C76 1.382(5) . ?
C71 C72 1.413(5) . ?
C72 C73 1.371(5) . ?
C73 C74 1.392(6) . ?
C74 C75 1.366(6) . ?
C75 C76 1.400(5) . ?
C81 C86 1.401(5) . ?
C81 C82 1.405(5) . ?
C82 C83 1.391(5) . ?
C83 C84 1.386(6) . ?
C84 C85 1.401(5) . ?
C85 C86 1.396(5) . ?
C1S C2S 1.360(7) . ?
C1S C6S 1.362(7) . ?
C2S C3S 1.377(7) . ?
C3S C4S 1.368(8) . ?
C4S C5S 1.367(8) . ?
C5S C6S 1.372(8) . ?
C7S C8S 1.535(2) . ?
C8S C9S 1.536(2) . ?
C9S C10S 1.537(2) . ?
C10S C11S 1.536(2) . ?
